data_4500776
loop_
_publ_author_name
'Holden, Daniel L.'
'Goulding, Helen V.'
'Bacsa, John'
'Berry, Neil G.'
'Greeves, Nicholas'
'Stephenson, Richard A.'
'Harrington, Ross W.'
'Clegg, William'
'Fogg, Andrew M.'

_publ_section_title
;
 Unusual Hybrid Materials Prepared by the Oxidation of a Ketone
;
_journal_issue 7
_journal_name_full 'Crystal Growth &amp; Design'
_journal_page_first 3013
_journal_paper_doi 10.1021/cg200286t
_journal_volume 11
_journal_year 2011
_chemical_formula_moiety 'Zn 2+, C16 H13 O3 -, C13 H9 O2 -, H2 O'
_chemical_formula_sum 'C29 H24 O6 Zn'
_chemical_formula_weight 533.85
_chemical_name_common DH74
_chemical_name_systematic
;
 ?
;
_space_group_IT_number 33
_symmetry_cell_setting orthorhombic
_symmetry_space_group_name_Hall 'P 2c -2n'
_symmetry_space_group_name_H-M 'P n a 21'
_atom_sites_solution_hydrogens geom
_atom_sites_solution_primary direct
_atom_sites_solution_secondary difmap
_audit_creation_method SHELXL-97
_cell_angle_alpha 90.00
_cell_angle_beta 90.00
_cell_angle_gamma 90.00
_cell_formula_units_Z 4
_cell_length_a 8.0336(11)
_cell_length_b 5.5785(7)
_cell_length_c 51.750(8)
_cell_measurement_reflns_used 3233
_cell_measurement_temperature 100(2)
_cell_measurement_theta_max 24.9
_cell_measurement_theta_min 2.4
_cell_volume 2319.2(6)
_computing_cell_refinement 'SAINT v6.45a (Bruker, 2005)'
_computing_data_collection 'SMART v.5.632 (Bruker, 2005)'
_computing_data_reduction 'SAINT v6.45a (Bruker, 2005)'
_computing_structure_refinement 'SHELXL-97 (Sheldrick, 2008)'
_computing_structure_solution 'SHELXS-97 (Sheldrick, 2008)'
_diffrn_ambient_temperature 100(2)
_diffrn_measured_fraction_theta_full 0.934
_diffrn_measured_fraction_theta_max 0.934
_diffrn_measurement_device_type 'Bruker D8 diffractometer with APEX detector'
_diffrn_measurement_method '\w scans with a narrow frame width'
_diffrn_radiation_monochromator graphite
_diffrn_radiation_source 'fine-focus sealed tube'
_diffrn_radiation_type MoK\a
_diffrn_radiation_wavelength 0.71073
_diffrn_reflns_av_R_equivalents 0.0475
_diffrn_reflns_av_sigmaI/netI 0.0642
_diffrn_reflns_limit_h_max 7
_diffrn_reflns_limit_h_min -9
_diffrn_reflns_limit_k_max 6
_diffrn_reflns_limit_k_min -6
_diffrn_reflns_limit_l_max 59
_diffrn_reflns_limit_l_min -48
_diffrn_reflns_number 7175
_diffrn_reflns_theta_full 25.04
_diffrn_reflns_theta_max 25.04
_diffrn_reflns_theta_min 1.57
_diffrn_standards_number 0
_exptl_absorpt_coefficient_mu 1.104
_exptl_absorpt_correction_T_max 0.957
_exptl_absorpt_correction_T_min 0.557
_exptl_absorpt_correction_type multi-scan
_exptl_absorpt_process_details 'SADABS V2008-1 (Sheldrick, 2008)'
_exptl_crystal_colour colourless
_exptl_crystal_density_diffrn 1.529
_exptl_crystal_density_method 'not measured'
_exptl_crystal_description plate
_exptl_crystal_F_000 1104
_exptl_crystal_size_max 0.60
_exptl_crystal_size_mid 0.40
_exptl_crystal_size_min 0.04
_refine_diff_density_max 1.432
_refine_diff_density_min -2.570
_refine_diff_density_rms 0.139
_refine_ls_abs_structure_details 'Flack H D (1983), Acta Cryst. A39, 876-881'
_refine_ls_abs_structure_Flack 0.19(3)
_refine_ls_extinction_method none
_refine_ls_goodness_of_fit_ref 1.153
_refine_ls_hydrogen_treatment mixed
_refine_ls_matrix_type full
_refine_ls_number_parameters 313
_refine_ls_number_reflns 3104
_refine_ls_number_restraints 526
_refine_ls_restrained_S_all 1.063
_refine_ls_R_factor_all 0.0746
_refine_ls_R_factor_gt 0.0708
_refine_ls_shift/su_max 0.000
_refine_ls_shift/su_mean 0.000
_refine_ls_structure_factor_coef Fsqd
_refine_ls_weighting_details 'calc w=1/[\s^2^(Fo^2^)+(0.0201P)^2^+23.1762P] where P=(Fo^2^+2Fc^2^)/3'
_refine_ls_weighting_scheme calc
_refine_ls_wR_factor_gt 0.1498
_refine_ls_wR_factor_ref 0.1517
_reflns_number_gt 2933
_reflns_number_total 3104
_reflns_threshold_expression I>2\s(I)
_cod_data_source_file cg200286t_si_002.cif
_cod_data_source_block 1
_cod_original_cell_volume 2319.2(5)
_cod_database_code 4500776

loop_
_symmetry_equiv_pos_as_xyz
'x, y, z'
'-x, -y, z+1/2'
'-x+1/2, y+1/2, z+1/2'
'x+1/2, -y+1/2, z'

loop_
_atom_site_label
_atom_site_type_symbol
_atom_site_fract_x
_atom_site_fract_y
_atom_site_fract_z
_atom_site_U_iso_or_equiv
_atom_site_adp_type
_atom_site_occupancy
_atom_site_symmetry_multiplicity
_atom_site_calc_flag
_atom_site_refinement_flags
Zn01 Zn 0.39361(10) 0.70432(14) 0.5000 0.0114(2) Uani 1 1 d U
O3 O 0.4065(8) 0.7731(11) 0.46316(11) 0.0190(13) Uani 1 1 d U
O6 O 0.6309(9) 0.7709(12) 0.58391(12) 0.0295(17) Uani 1 1 d U
O1W O 0.3047(7) 0.3696(9) 0.49916(15) 0.0180(12) Uani 1 1 d DU
C12 C 0.8809(13) 0.6740(16) 0.71481(17) 0.026(2) Uani 1 1 d U
H12 H 0.8076 0.7991 0.7097 0.031 Uiso 1 1 calc R
C19 C 0.6339(11) 1.1639(16) 0.42016(18) 0.018(2) Uani 1 1 d U
H19 H 0.6676 1.2854 0.4319 0.022 Uiso 1 1 calc R
C26 C 0.8642(12) 1.1867(19) 0.31530(18) 0.028(2) Uani 1 1 d U
H26 H 0.9360 1.3121 0.3098 0.034 Uiso 1 1 calc R
C15 C 1.0878(13) 0.3096(18) 0.73024(17) 0.028(2) Uani 1 1 d U
H15 H 1.1573 0.1804 0.7354 0.034 Uiso 1 1 calc R
O4 O 0.5270(8) 1.1218(10) 0.47216(11) 0.0165(13) Uani 1 1 d U
C9 C 0.8932(14) 0.3334(16) 0.65136(17) 0.024(2) Uani 1 1 d U
H9 H 0.9523 0.1942 0.6566 0.029 Uiso 1 1 calc R
C23 C 0.4963(12) 0.7964(17) 0.41174(16) 0.0198(19) Uani 1 1 d U
H23 H 0.4327 0.6630 0.4175 0.024 Uiso 1 1 calc R
C6 C 0.7201(13) 0.7312(17) 0.63554(17) 0.025(2) Uani 1 1 d U
H6 H 0.6607 0.8696 0.6301 0.030 Uiso 1 1 calc R
O2 O 0.8523(7) 0.6050(11) 0.53275(11) 0.0138(9) Uani 1 1 d U
C20 C 0.6834(12) 1.1787(16) 0.39457(17) 0.0192(19) Uani 1 1 d U
H20 H 0.7429 1.3161 0.3889 0.023 Uiso 1 1 calc R
C25 C 0.8104(13) 1.179(2) 0.34043(17) 0.026(2) Uani 1 1 d U
H25 H 0.8468 1.3001 0.3521 0.031 Uiso 1 1 calc R
C8 C 0.8675(11) 0.5120(15) 0.66943(16) 0.0154(18) Uani 1 1 d U
C13 C 0.9393(12) 0.6645(18) 0.74026(18) 0.025(2) Uani 1 1 d U
H13 H 0.9074 0.7854 0.7522 0.030 Uiso 1 1 calc R
C22 C 0.5481(11) 0.8084(17) 0.38607(17) 0.0187(19) Uani 1 1 d U
H22 H 0.5146 0.6855 0.3745 0.022 Uiso 1 1 calc R
C2 C 0.5976(12) 0.4143(16) 0.54737(16) 0.0204(19) Uani 1 1 d U
H2A H 0.5705 0.2594 0.5390 0.025 Uiso 1 1 calc R
H2B H 0.4915 0.4984 0.5509 0.025 Uiso 1 1 calc R
C7 C 0.7752(12) 0.7163(18) 0.66073(17) 0.022(2) Uani 1 1 d U
H7 H 0.7516 0.8430 0.6724 0.026 Uiso 1 1 calc R
O1 O 0.6354(7) 0.6399(10) 0.50825(10) 0.0138(9) Uani 1 1 d U
C18 C 0.5368(11) 0.9775(16) 0.42900(17) 0.0146(10) Uani 1 1 d U
C17 C 0.4874(11) 0.9589(15) 0.45659(17) 0.0146(10) Uani 1 1 d U
C16 C 1.0353(13) 0.3184(18) 0.70501(17) 0.024(2) Uani 1 1 d U
H16 H 1.0710 0.1998 0.6931 0.029 Uiso 1 1 calc R
C24 C 0.7041(11) 1.0006(17) 0.34935(17) 0.0177(18) Uani 1 1 d U
C10 C 0.8383(12) 0.3453(16) 0.62624(18) 0.021(2) Uani 1 1 d U
H10 H 0.8601 0.2174 0.6146 0.026 Uiso 1 1 calc R
C21 C 0.6476(11) 0.9948(16) 0.37681(16) 0.0146(10) Uani 1 1 d U
C1 C 0.6992(11) 0.5626(13) 0.52895(16) 0.0110(17) Uani 1 1 d U
C11 C 0.9292(11) 0.5021(16) 0.69692(17) 0.0166(18) Uani 1 1 d U
C3 C 0.6858(13) 0.3654(15) 0.57298(17) 0.0175(19) Uani 1 1 d U
H3A H 0.6303 0.2292 0.5817 0.021 Uiso 1 1 calc R
H3B H 0.8023 0.3176 0.5694 0.021 Uiso 1 1 calc R
C14 C 1.0451(11) 0.4775(19) 0.74835(19) 0.021(2) Uani 1 1 d U
H14 H 1.0849 0.4682 0.7656 0.026 Uiso 1 1 calc R
C4 C 0.6863(11) 0.5805(16) 0.59111(17) 0.0158(18) Uani 1 1 d U
C5 C 0.7497(11) 0.5482(16) 0.61791(16) 0.0157(18) Uani 1 1 d U
C29 C 0.6577(12) 0.8256(17) 0.33180(17) 0.022(2) Uani 1 1 d U
H29 H 0.5872 0.6985 0.3372 0.026 Uiso 1 1 calc R
C28 C 0.7122(13) 0.8329(18) 0.30655(18) 0.027(2) Uani 1 1 d U
H28 H 0.6786 0.7112 0.2948 0.032 Uiso 1 1 calc R
C27 C 0.8153(13) 1.0152(19) 0.29805(19) 0.026(2) Uani 1 1 d U
H27 H 0.8514 1.0210 0.2806 0.031 Uiso 1 1 calc R
H1WA H 0.186(3) 0.368(15) 0.4933(13) 0.030(19) Uiso 1 1 d D
H1WB H 0.378(7) 0.295(15) 0.4859(11) 0.030(19) Uiso 1 1 d D

loop_
_atom_site_aniso_label
_atom_site_aniso_U_11
_atom_site_aniso_U_22
_atom_site_aniso_U_33
_atom_site_aniso_U_23
_atom_site_aniso_U_13
_atom_site_aniso_U_12
Zn01 0.0061(4) 0.0094(4) 0.0189(4) 0.0002(6) 0.0000(6) 0.0026(4)
O3 0.014(3) 0.020(3) 0.023(3) 0.003(3) 0.000(3) 0.007(3)
O6 0.033(5) 0.018(3) 0.037(4) -0.003(3) -0.010(3) 0.016(3)
O1W 0.018(3) 0.013(2) 0.023(3) 0.003(4) 0.003(4) -0.001(2)
C12 0.031(6) 0.018(5) 0.028(4) 0.005(4) 0.002(4) 0.003(4)
C19 0.004(5) 0.023(5) 0.028(4) -0.002(4) -0.001(4) -0.005(4)
C26 0.017(6) 0.036(5) 0.032(5) 0.005(4) 0.007(4) -0.004(4)
C15 0.028(6) 0.026(5) 0.030(4) 0.001(4) -0.003(4) 0.005(4)
O4 0.013(3) 0.018(3) 0.019(3) -0.005(3) -0.001(3) 0.002(3)
C9 0.030(6) 0.017(4) 0.026(4) 0.002(4) -0.004(5) 0.011(4)
C23 0.016(5) 0.018(4) 0.025(4) -0.001(4) -0.001(4) -0.008(4)
C6 0.033(6) 0.016(4) 0.026(4) 0.002(4) 0.004(4) 0.009(4)
O2 0.002(2) 0.015(2) 0.025(2) 0.0015(18) 0.0008(16) -0.0002(16)
C20 0.015(5) 0.012(4) 0.031(4) 0.001(4) 0.007(4) -0.007(4)
C25 0.016(5) 0.042(6) 0.019(4) -0.004(4) -0.002(4) -0.013(4)
C8 0.012(5) 0.010(4) 0.024(4) 0.004(3) 0.005(3) -0.005(3)
C13 0.026(6) 0.026(5) 0.024(4) 0.003(4) 0.006(4) -0.003(4)
C22 0.011(5) 0.018(4) 0.027(4) -0.003(4) -0.002(4) -0.006(4)
C2 0.018(5) 0.023(5) 0.021(4) 0.001(4) 0.008(4) -0.004(4)
C7 0.024(5) 0.022(5) 0.020(4) -0.004(4) 0.004(4) 0.009(4)
O1 0.002(2) 0.015(2) 0.025(2) 0.0015(18) 0.0008(16) -0.0002(16)
C18 0.004(3) 0.016(2) 0.024(2) 0.0017(19) -0.005(2) 0.004(2)
C17 0.004(3) 0.016(2) 0.024(2) 0.0017(19) -0.005(2) 0.004(2)
C16 0.027(6) 0.026(5) 0.020(4) 0.001(4) 0.003(4) 0.008(4)
C24 0.009(5) 0.021(4) 0.023(4) 0.005(3) -0.004(3) 0.001(4)
C10 0.023(5) 0.015(4) 0.026(4) -0.007(4) -0.001(4) 0.000(4)
C21 0.004(3) 0.016(2) 0.024(2) 0.0017(19) -0.005(2) 0.004(2)
C1 0.020(4) 0.002(4) 0.011(4) -0.001(3) 0.005(3) 0.002(3)
C11 0.010(5) 0.017(4) 0.023(4) 0.006(3) 0.005(4) -0.006(4)
C3 0.023(5) 0.010(4) 0.020(4) -0.002(3) 0.005(4) 0.003(4)
C14 0.016(6) 0.029(5) 0.019(4) 0.002(4) -0.005(4) -0.007(4)
C4 0.007(5) 0.014(4) 0.027(4) -0.003(3) 0.003(4) 0.001(4)
C5 0.011(5) 0.020(4) 0.017(4) 0.003(3) 0.005(3) -0.005(4)
C29 0.016(5) 0.021(5) 0.028(4) 0.000(4) 0.004(4) -0.009(4)
C28 0.028(6) 0.027(5) 0.026(4) -0.004(4) -0.003(4) 0.014(4)
C27 0.016(6) 0.039(6) 0.022(5) 0.000(4) 0.010(4) 0.006(4)

loop_
_atom_type_symbol
_atom_type_description
_atom_type_scat_dispersion_real
_atom_type_scat_dispersion_imag
_atom_type_scat_source
C C 0.0033 0.0016 'International Tables Vol C Tables 4.2.6.8 and 6.1.1.4'
H H 0.0000 0.0000 'International Tables Vol C Tables 4.2.6.8 and 6.1.1.4'
O O 0.0106 0.0060 'International Tables Vol C Tables 4.2.6.8 and 6.1.1.4'
Zn Zn 0.2839 1.4301 'International Tables Vol C Tables 4.2.6.8 and 6.1.1.4'

loop_
_geom_angle_atom_site_label_1
_geom_angle_atom_site_label_2
_geom_angle_atom_site_label_3
_geom_angle
_geom_angle_site_symmetry_1
_geom_angle_site_symmetry_3
O3 Zn01 O1W 100.5(3) . .
O3 Zn01 O1 101.0(2) . .
O1W Zn01 O1 100.5(2) . .
O3 Zn01 O2 136.3(3) . 4_465
O1W Zn01 O2 116.7(3) . 4_465
O1 Zn01 O2 94.2(2) . 4_465
O3 Zn01 O1 99.0(2) . 4_465
O1W Zn01 O1 92.0(2) . 4_465
O1 Zn01 O1 154.0(2) . 4_465
O2 Zn01 O1 59.8(2) 4_465 4_465
C17 O3 Zn01 116.8(6) . .
C11 C12 C13 120.5(9) . .
C18 C19 C20 121.6(8) . .
C27 C26 C25 120.6(10) . .
C14 C15 C16 123.4(10) . .
C10 C9 C8 123.9(8) . .
C18 C23 C22 120.6(9) . .
C7 C6 C5 121.4(9) . .
C1 O2 Zn01 97.3(5) . 4_565
C19 C20 C21 121.5(8) . .
C26 C25 C24 121.9(9) . .
C9 C8 C7 116.0(8) . .
C9 C8 C11 124.3(8) . .
C7 C8 C11 119.7(8) . .
C12 C13 C14 120.7(9) . .
C23 C22 C21 122.3(8) . .
C1 C2 C3 113.4(8) . .
C6 C7 C8 120.7(9) . .
C1 O1 Zn01 129.0(5) . .
C1 O1 Zn01 85.4(5) . 4_565
Zn01 O1 Zn01 139.8(3) . 4_565
C19 C18 C23 118.0(8) . .
C19 C18 C17 121.5(8) . .
C23 C18 C17 120.3(8) . .
O4 C17 O3 123.2(8) . .
O4 C17 C18 119.9(8) . .
O3 C17 C18 116.8(8) . .
C15 C16 C11 119.9(9) . .
C29 C24 C25 116.9(8) . .
C29 C24 C21 121.8(8) . .
C25 C24 C21 121.2(8) . .
C9 C10 C5 119.5(8) . .
C22 C21 C20 115.8(8) . .
C22 C21 C24 121.2(8) . .
C20 C21 C24 123.0(8) . .
O1 C1 O2 117.5(7) . .
O1 C1 C2 120.3(8) . .
O2 C1 C2 122.1(8) . .
O1 C1 Zn01 64.7(4) . 4_565
O2 C1 Zn01 52.8(4) . 4_565
C2 C1 Zn01 174.7(7) . 4_565
C12 C11 C16 118.5(8) . .
C12 C11 C8 120.8(8) . .
C16 C11 C8 120.7(8) . .
C4 C3 C2 113.3(7) . .
C15 C14 C13 117.0(9) . .
O6 C4 C5 121.2(8) . .
O6 C4 C3 120.0(8) . .
C5 C4 C3 118.7(7) . .
C6 C5 C10 118.5(8) . .
C6 C5 C4 117.7(8) . .
C10 C5 C4 123.8(8) . .
C28 C29 C24 121.0(9) . .
C29 C28 C27 120.9(9) . .
C26 C27 C28 118.6(9) . .

loop_
_geom_bond_atom_site_label_1
_geom_bond_atom_site_label_2
_geom_bond_distance
_geom_bond_site_symmetry_2
Zn01 O3 1.947(5) .
Zn01 O1W 2.000(5) .
Zn01 O1 2.021(5) .
Zn01 O2 2.028(6) 4_465
Zn01 O1 2.289(5) 4_465
O3 C17 1.270(10) .
O6 C4 1.211(11) .
C12 C11 1.388(13) .
C12 C13 1.399(13) .
C19 C18 1.378(12) .
C19 C20 1.385(12) .
C26 C27 1.366(14) .
C26 C25 1.371(13) .
C15 C14 1.369(14) .
C15 C16 1.373(12) .
O4 C17 1.255(10) .
C9 C10 1.374(12) .
C9 C8 1.382(12) .
C23 C18 1.387(13) .
C23 C22 1.394(12) .
C6 C7 1.379(12) .
C6 C5 1.390(12) .
O2 C1 1.268(11) .
O2 Zn01 2.028(6) 4_565
C20 C21 1.407(12) .
C25 C24 1.392(13) .
C8 C7 1.432(13) .
C8 C11 1.507(12) .
C13 C14 1.409(14) .
C22 C21 1.396(12) .
C2 C1 1.503(12) .
C2 C3 1.528(13) .
O1 C1 1.264(10) .
O1 Zn01 2.289(5) 4_565
C18 C17 1.486(12) .
C16 C11 1.397(13) .
C24 C29 1.384(13) .
C24 C21 1.492(12) .
C10 C5 1.405(13) .
C1 Zn01 2.525(8) 4_565
C3 C4 1.523(12) .
C4 C5 1.488(12) .
C29 C28 1.379(13) .
C28 C27 1.383(14) .
